data_7004044
loop_
_publ_author_name
'Willans, Charlotte E.'
'Sinenkov, Mikhail A.'
'Fukin, Georgy K.'
'Sheridan, Kristina'
'Lynam, Jason M.'
'Trifonov, Alexander A.'
'Kerton, Francesca M.'

_publ_section_title
;
 Lanthanide chloride complexes of amine-bis(phenolate) ligands and
 their reactivity in the ring-opening polymerization of \e-caprolactone
;
_journal_issue 27
_journal_name_full 'Dalton Transactions'
_journal_page_first 3592
_journal_page_last 3598
_journal_paper_doi 10.1039/b802219d
_journal_year 2008
_chemical_formula_sum 'C38 H62 Cl N2 O3 Y'
_chemical_formula_weight 719.26
_chemical_name_systematic
;
?
;
_space_group_IT_number 15
_symmetry_cell_setting monoclinic
_symmetry_space_group_name_Hall '-C 2yc'
_symmetry_space_group_name_H-M 'C 1 2/c 1'
_atom_sites_solution_hydrogens geom
_atom_sites_solution_primary direct
_atom_sites_solution_secondary difmap
_audit_creation_method SHELXL-97
_cell_angle_alpha 90.00
_cell_angle_beta 130.9340(10)
_cell_angle_gamma 90.00
_cell_formula_units_Z 16
_cell_length_a 48.5157(14)
_cell_length_b 11.9131(3)
_cell_length_c 35.9372(10)
_cell_measurement_reflns_used 900
_cell_measurement_temperature 100(2)
_cell_measurement_theta_max 58
_cell_measurement_theta_min 2
_cell_volume 15691.5(8)
_computing_cell_refinement 'Bruker SMART'
_computing_data_collection 'Bruker SMART'
_computing_data_reduction 'Bruker SHELXTL'
_computing_molecular_graphics 'Bruker SHELXTL'
_computing_publication_material 'Bruker SHELXTL'
_computing_structure_refinement 'SHELXL-97 (Sheldrick, 1997)'
_computing_structure_solution 'SHELXS-97 (Sheldrick, 1990)'
_diffrn_ambient_temperature 100(2)
_diffrn_measured_fraction_theta_full 0.997
_diffrn_measured_fraction_theta_max 0.997
_diffrn_measurement_device_type 'CCD area detector'
_diffrn_measurement_method 'phi and omega scans'
_diffrn_radiation_monochromator graphite
_diffrn_radiation_source 'fine-focus sealed tube'
_diffrn_radiation_type MoK\a
_diffrn_radiation_wavelength 0.71073
_diffrn_reflns_av_R_equivalents 0.0436
_diffrn_reflns_av_sigmaI/netI 0.0515
_diffrn_reflns_limit_h_max 44
_diffrn_reflns_limit_h_min -59
_diffrn_reflns_limit_k_max 14
_diffrn_reflns_limit_k_min -14
_diffrn_reflns_limit_l_max 44
_diffrn_reflns_limit_l_min -44
_diffrn_reflns_number 46613
_diffrn_reflns_theta_full 26.00
_diffrn_reflns_theta_max 26.00
_diffrn_reflns_theta_min 1.68
_exptl_absorpt_coefficient_mu 1.590
_exptl_absorpt_correction_T_max 0.7113
_exptl_absorpt_correction_T_min 0.6557
_exptl_absorpt_correction_type multi-scan
_exptl_absorpt_process_details 'SADABS (Sheldrick, 1998a)'
_exptl_crystal_colour colorless
_exptl_crystal_density_diffrn 1.218
_exptl_crystal_density_method 'not measured'
_exptl_crystal_description prism
_exptl_crystal_F_000 6144
_exptl_crystal_size_max 0.29
_exptl_crystal_size_mid 0.24
_exptl_crystal_size_min 0.23
_refine_diff_density_max 0.531
_refine_diff_density_min -0.364
_refine_diff_density_rms 0.070
_refine_ls_extinction_method none
_refine_ls_goodness_of_fit_ref 0.981
_refine_ls_hydrogen_treatment constr
_refine_ls_matrix_type full
_refine_ls_number_parameters 839
_refine_ls_number_reflns 15386
_refine_ls_number_restraints 6
_refine_ls_restrained_S_all 0.980
_refine_ls_R_factor_all 0.0701
_refine_ls_R_factor_gt 0.0398
_refine_ls_shift/su_max 0.002
_refine_ls_shift/su_mean 0.000
_refine_ls_structure_factor_coef Fsqd
_refine_ls_weighting_details 'calc w=1/[\s^2^(Fo^2^)+(0.0477P)^2^+0.0000P] where P=(Fo^2^+2Fc^2^)/3'
_refine_ls_weighting_scheme calc
_refine_ls_wR_factor_gt 0.0820
_refine_ls_wR_factor_ref 0.0894
_reflns_number_gt 10955
_reflns_number_total 15386
_reflns_threshold_expression >2sigma(I)
_cod_data_source_file b802219d.txt
_cod_data_source_block ynoclm
_cod_depositor_comments
;
The following automatic conversions were performed:
'_symmetry_cell_setting' value 'Monoclinic' changed to 'monoclinic'
according to '/home/saulius/struct/CIF-dictionaries/cif_core.dic'
dictionary named 'cif_core.dic' version 2.4.1 from 2010-06-29.

Automatic conversion script
Id: cif_fix_enum 1527 2010-12-29 10:47:43Z saulius 
;
_cod_original_cell_volume 15691.5(7)
_cod_original_sg_symbol_H-M C2/c
_cod_database_code 7004044

loop_
_symmetry_equiv_pos_as_xyz
'x, y, z'
'-x, y, -z+1/2'
'x+1/2, y+1/2, z'
'-x+1/2, y+1/2, -z+1/2'
'-x, -y, -z'
'x, -y, z-1/2'
'-x+1/2, -y+1/2, -z'
'x+1/2, -y+1/2, z-1/2'

loop_
_atom_site_label
_atom_site_type_symbol
_atom_site_fract_x
_atom_site_fract_y
_atom_site_fract_z
_atom_site_U_iso_or_equiv
_atom_site_adp_type
_atom_site_occupancy
_atom_site_symmetry_multiplicity
_atom_site_calc_flag
_atom_site_refinement_flags
_atom_site_disorder_assembly
_atom_site_disorder_group
Y1A Y 0.143284(3) -0.087652(11) -0.000210(4) 0.01711(4) Uani 1 1 d . . .
O1A O 0.15554(2) 0.00439(8) -0.04562(3) 0.0224(3) Uani 1 1 d . . .
N1A N 0.07611(3) -0.12606(10) -0.05310(4) 0.0175(3) Uani 1 1 d . . .
C1A C 0.16437(3) 0.12454(12) -0.03877(5) 0.0230(4) Uani 1 1 d . . .
H1AA H 0.1764 0.1478 -0.0047 0.028 Uiso 1 1 calc R . .
H1AB H 0.1420 0.1699 -0.0620 0.028 Uiso 1 1 calc R . .
Cl1A Cl 0.211187(9) -0.08192(3) 0.077862(12) 0.02776(11) Uani 1 1 d . . .
N2A N 0.13211(3) -0.20275(10) 0.04871(4) 0.0228(3) Uani 1 1 d . . .
C2A C 0.18987(3) 0.13958(12) -0.04892(5) 0.0239(4) Uani 1 1 d . . .
H2AA H 0.2081 0.1989 -0.0277 0.029 Uiso 1 1 calc R . .
H2AB H 0.1762 0.1591 -0.0839 0.029 Uiso 1 1 calc R . .
O2A O 0.12392(2) 0.07006(8) 0.00290(3) 0.0205(3) Uani 1 1 d . . .
C3A C 0.20797(3) 0.02518(13) -0.03655(5) 0.0272(4) Uani 1 1 d . . .
H3AA H 0.2178 0.0132 -0.0532 0.033 Uiso 1 1 calc R . .
H3AB H 0.2279 0.0157 -0.0006 0.033 Uiso 1 1 calc R . .
O3A O 0.13926(2) -0.23455(8) -0.03812(3) 0.0232(3) Uani 1 1 d . . .
C4A C 0.17667(4) -0.05219(13) -0.05623(5) 0.0329(4) Uani 1 1 d . . .
H4AA H 0.1616 -0.0635 -0.0921 0.040 Uiso 1 1 calc R . .
H4AB H 0.1856 -0.1261 -0.0396 0.040 Uiso 1 1 calc R . .
C5A C 0.06522(3) -0.19115(12) -0.09681(4) 0.0206(4) Uani 1 1 d . . .
H5AA H 0.0734 -0.1488 -0.1118 0.025 Uiso 1 1 calc R . .
H5AB H 0.0383 -0.1948 -0.1215 0.025 Uiso 1 1 calc R . .
C6A C 0.07987(3) -0.30896(12) -0.08662(4) 0.0183(4) Uani 1 1 d . . .
C7A C 0.05641(3) -0.39969(12) -0.10544(4) 0.0193(4) Uani 1 1 d . . .
H7AA H 0.0313 -0.3871 -0.1229 0.023 Uiso 1 1 calc R . .
C8A C 0.06891(3) -0.50935(12) -0.09936(4) 0.0185(4) Uani 1 1 d . . .
C9A C 0.04224(3) -0.60831(12) -0.11853(5) 0.0231(4) Uani 1 1 d . . .
C10A C 0.00926(4) -0.59156(13) -0.17362(5) 0.0326(5) Uani 1 1 d . . .
H10A H -0.0025 -0.5198 -0.1784 0.049 Uiso 1 1 calc R . .
H10B H -0.0082 -0.6528 -0.1853 0.049 Uiso 1 1 calc R . .
H10C H 0.0175 -0.5914 -0.1923 0.049 Uiso 1 1 calc R . .
C11A C 0.05982(4) -0.72088(12) -0.11260(5) 0.0285(5) Uani 1 1 d . . .
H11A H 0.0686 -0.7191 -0.1305 0.043 Uiso 1 1 calc R . .
H11B H 0.0418 -0.7809 -0.1258 0.043 Uiso 1 1 calc R . .
H11C H 0.0804 -0.7348 -0.0776 0.043 Uiso 1 1 calc R . .
C12A C 0.02850(4) -0.61234(14) -0.09055(5) 0.0323(5) Uani 1 1 d . . .
H12A H 0.0172 -0.5404 -0.0942 0.048 Uiso 1 1 calc R . .
H12B H 0.0490 -0.6267 -0.0556 0.048 Uiso 1 1 calc R . .
H12C H 0.0105 -0.6726 -0.1040 0.048 Uiso 1 1 calc R . .
C13A C 0.10572(3) -0.52235(12) -0.07518(4) 0.0197(4) Uani 1 1 d . . .
H13A H 0.1145 -0.5963 -0.0717 0.024 Uiso 1 1 calc R . .
C14A C 0.13065(3) -0.43383(12) -0.05568(4) 0.0189(4) Uani 1 1 d . . .
C15A C 0.17056(3) -0.45347(13) -0.03242(5) 0.0240(4) Uani 1 1 d . . .
C16A C 0.17823(3) -0.57716(12) -0.03471(5) 0.0277(4) Uani 1 1 d . . .
H16A H 0.1741 -0.6230 -0.0161 0.041 Uiso 1 1 calc R . .
H16B H 0.2036 -0.5854 -0.0204 0.041 Uiso 1 1 calc R . .
H16C H 0.1619 -0.6020 -0.0691 0.041 Uiso 1 1 calc R . .
C17A C 0.19744(4) -0.41811(14) 0.02197(5) 0.0316(5) Uani 1 1 d . . .
H17A H 0.1934 -0.3390 0.0247 0.047 Uiso 1 1 calc R . .
H17B H 0.2225 -0.4282 0.0352 0.047 Uiso 1 1 calc R . .
H17C H 0.1935 -0.4645 0.0407 0.047 Uiso 1 1 calc R . .
C18A C 0.17773(4) -0.38606(13) -0.06191(5) 0.0329(5) Uani 1 1 d . . .
H18A H 0.1733 -0.3062 -0.0612 0.049 Uiso 1 1 calc R . .
H18B H 0.1614 -0.4124 -0.0961 0.049 Uiso 1 1 calc R . .
H18C H 0.2031 -0.3967 -0.0472 0.049 Uiso 1 1 calc R . .
C19A C 0.11744(3) -0.32444(12) -0.05959(4) 0.0182(4) Uani 1 1 d . . .
C20A C 0.05526(3) -0.01794(12) -0.07341(5) 0.0209(4) Uani 1 1 d . . .
H20A H 0.0289 -0.0359 -0.0978 0.025 Uiso 1 1 calc R . .
H20B H 0.0617 0.0204 -0.0913 0.025 Uiso 1 1 calc R . .
C21A C 0.06146(3) 0.06332(12) -0.03616(4) 0.0193(4) Uani 1 1 d . . .
C22A C 0.03260(3) 0.09538(11) -0.03907(5) 0.0196(4) Uani 1 1 d . . .
H22A H 0.0094 0.0615 -0.0631 0.023 Uiso 1 1 calc R . .
C23A C 0.03700(3) 0.17611(12) -0.00755(4) 0.0197(4) Uani 1 1 d . . .
C24A C 0.00611(3) 0.21653(12) -0.00925(5) 0.0226(4) Uani 1 1 d . . .
C25A C -0.00125(4) 0.34235(12) -0.02246(5) 0.0282(4) Uani 1 1 d . . .
H25A H -0.0084 0.3540 -0.0548 0.042 Uiso 1 1 calc R . .
H25B H 0.0209 0.3854 0.0025 0.042 Uiso 1 1 calc R . .
H25C H -0.0209 0.3676 -0.0235 0.042 Uiso 1 1 calc R . .
C26A C 0.01745(4) 0.20163(14) 0.04179(5) 0.0302(4) Uani 1 1 d . . .
H26A H 0.0223 0.1221 0.0510 0.045 Uiso 1 1 calc R . .
H26B H -0.0023 0.2277 0.0406 0.045 Uiso 1 1 calc R . .
H26C H 0.0395 0.2456 0.0662 0.045 Uiso 1 1 calc R . .
C27A C -0.02926(3) 0.15222(13) -0.04692(5) 0.0291(5) Uani 1 1 d . . .
H27A H -0.0251 0.0720 -0.0389 0.044 Uiso 1 1 calc R . .
H27B H -0.0375 0.1638 -0.0799 0.044 Uiso 1 1 calc R . .
H27C H -0.0480 0.1795 -0.0462 0.044 Uiso 1 1 calc R . .
C28A C 0.07158(3) 0.22424(12) 0.02615(4) 0.0188(4) Uani 1 1 d . . .
H28A H 0.0749 0.2806 0.0475 0.023 Uiso 1 1 calc R . .
C29A C 0.10138(3) 0.19585(12) 0.03073(4) 0.0182(4) Uani 1 1 d . . .
C30A C 0.13803(3) 0.25785(12) 0.06697(5) 0.0215(4) Uani 1 1 d . . .
C31A C 0.13596(4) 0.35261(13) 0.09389(5) 0.0290(5) Uani 1 1 d . . .
H31A H 0.1169 0.4060 0.0698 0.044 Uiso 1 1 calc R . .
H31B H 0.1595 0.3914 0.1159 0.044 Uiso 1 1 calc R . .
H31C H 0.1301 0.3211 0.1132 0.044 Uiso 1 1 calc R . .
C32A C 0.16835(4) 0.17654(13) 0.10616(5) 0.0290(5) Uani 1 1 d . . .
H32A H 0.1617 0.1428 0.1243 0.044 Uiso 1 1 calc R . .
H32B H 0.1913 0.2177 0.1291 0.044 Uiso 1 1 calc R . .
H32C H 0.1713 0.1173 0.0900 0.044 Uiso 1 1 calc R . .
C33A C 0.14838(4) 0.31131(13) 0.03868(5) 0.0263(4) Uani 1 1 d . . .
H33A H 0.1291 0.3633 0.0139 0.040 Uiso 1 1 calc R . .
H33B H 0.1512 0.2524 0.0224 0.040 Uiso 1 1 calc R . .
H33C H 0.1714 0.3524 0.0617 0.040 Uiso 1 1 calc R . .
C34A C 0.09648(3) 0.10892(12) -0.00050(4) 0.0173(4) Uani 1 1 d . . .
C35A C 0.06631(3) -0.18875(12) -0.02749(4) 0.0206(4) Uani 1 1 d . . .
H35A H 0.0446 -0.2358 -0.0517 0.025 Uiso 1 1 calc R . .
H35B H 0.0598 -0.1346 -0.0135 0.025 Uiso 1 1 calc R . .
C36A C 0.09715(3) -0.26312(12) 0.01352(5) 0.0236(4) Uani 1 1 d . . .
H36A H 0.0902 -0.2959 0.0316 0.028 Uiso 1 1 calc R . .
H36B H 0.1006 -0.3257 -0.0012 0.028 Uiso 1 1 calc R . .
C37A C 0.13051(4) -0.12488(13) 0.07933(5) 0.0281(4) Uani 1 1 d . . .
H37A H 0.1262 -0.1676 0.0984 0.042 Uiso 1 1 calc R . .
H37B H 0.1106 -0.0712 0.0580 0.042 Uiso 1 1 calc R . .
H37C H 0.1537 -0.0842 0.1018 0.042 Uiso 1 1 calc R . .
C38A C 0.16108(4) -0.28650(14) 0.08165(5) 0.0353(5) Uani 1 1 d . . .
H38A H 0.1553 -0.3279 0.0994 0.053 Uiso 1 1 calc R . .
H38B H 0.1845 -0.2480 0.1054 0.053 Uiso 1 1 calc R . .
H38C H 0.1626 -0.3390 0.0620 0.053 Uiso 1 1 calc R . .
Cl1B Cl 0.038079(9) 0.21127(4) 0.171573(13) 0.03598(13) Uani 1 1 d . . .
C1B C 0.08711(4) 0.42130(13) 0.28586(5) 0.0321(5) Uani 1 1 d . A .
H1BA H 0.0747 0.4385 0.2511 0.038 Uiso 1 1 calc R . .
H1BB H 0.1080 0.4731 0.3073 0.038 Uiso 1 1 calc R . .
Y1B Y 0.106716(3) 0.207764(12) 0.247778(4) 0.01697(4) Uani 1 1 d . A .
N1B N 0.17429(3) 0.17389(10) 0.30067(4) 0.0169(3) Uani 1 1 d . A .
O1B O 0.12370(2) 0.36356(8) 0.23944(3) 0.0205(3) Uani 1 1 d . . .
C2B C 0.06133(4) 0.43362(16) 0.29467(6) 0.0461(6) Uani 1 1 d . . .
H2BA H 0.0406 0.4828 0.2696 0.055 Uiso 1 1 calc R . .
H2BB H 0.0737 0.4650 0.3278 0.055 Uiso 1 1 calc R . .
N2B N 0.118263(6) 0.08915(2) 0.200329(10) 0.0231(4) Uani 1 1 d D . .
O2B O 0.11335(2) 0.06520(8) 0.28966(3) 0.0218(3) Uani 1 1 d . . .
C3B C 0.04862(4) 0.3142(2) 0.29053(6) 0.0640(7) Uani 1 1 d . . .
H3BA H 0.0392 0.3049 0.3079 0.077 Uiso 1 1 calc R . .
H3BB H 0.0296 0.2909 0.2557 0.077 Uiso 1 1 calc R . .
O3B O 0.09951(2) 0.30535(8) 0.29725(3) 0.0297(3) Uani 1 1 d . . .
C4B C 0.08328(4) 0.25140(15) 0.31548(6) 0.0629(5) Uani 1 1 d . A .
H4BA H 0.0994 0.2583 0.3517 0.076 Uiso 1 1 calc R . .
H4BB H 0.0785 0.1709 0.3064 0.076 Uiso 1 1 calc R . .
C5B C 0.18706(3) 0.10968(12) 0.34536(4) 0.0199(4) Uani 1 1 d . A .
H5BA H 0.1799 0.1518 0.3616 0.024 Uiso 1 1 calc R . .
H5BB H 0.2140 0.1067 0.3687 0.024 Uiso 1 1 calc R . .
C6B C 0.17276(3) -0.00857(12) 0.33612(4) 0.0181(4) Uani 1 1 d . . .
C7B C 0.19601(3) -0.09889(12) 0.35290(4) 0.0187(4) Uani 1 1 d . A .
H7BA H 0.2210 -0.0858 0.3697 0.022 Uiso 1 1 calc R . .
C8B C 0.18358(3) -0.20924(12) 0.34574(4) 0.0200(4) Uani 1 1 d . . .
C9B C 0.20980(3) -0.30786(12) 0.36302(5) 0.0216(4) Uani 1 1 d . A .
C10B C 0.22155(4) -0.31216(14) 0.33252(5) 0.0326(5) Uani 1 1 d . . .
H10D H 0.2327 -0.2404 0.3354 0.049 Uiso 1 1 calc R A .
H10E H 0.2002 -0.3262 0.2979 0.049 Uiso 1 1 calc R . .
H10F H 0.2393 -0.3727 0.3448 0.049 Uiso 1 1 calc R . .
C11B C 0.24370(4) -0.29388(13) 0.41744(5) 0.0326(5) Uani 1 1 d . . .
H11D H 0.2364 -0.2904 0.4372 0.049 Uiso 1 1 calc R A .
H11E H 0.2564 -0.2244 0.4218 0.049 Uiso 1 1 calc R . .
H11F H 0.2601 -0.3579 0.4282 0.049 Uiso 1 1 calc R . .
C12B C 0.19248(4) -0.42149(13) 0.35735(5) 0.0311(5) Uani 1 1 d . . .
H12D H 0.1846 -0.4211 0.3765 0.047 Uiso 1 1 calc R A .
H12E H 0.2104 -0.4814 0.3695 0.047 Uiso 1 1 calc R . .
H12F H 0.1713 -0.4345 0.3225 0.047 Uiso 1 1 calc R . .
C13B C 0.14701(3) -0.22253(12) 0.32281(4) 0.0195(4) Uani 1 1 d . A .
H13B H 0.1382 -0.2968 0.3186 0.023 Uiso 1 1 calc R . .
C14B C 0.12239(3) -0.13422(12) 0.30566(4) 0.0191(4) Uani 1 1 d . . .
C15B C 0.08315(3) -0.15469(12) 0.28453(5) 0.0229(4) Uani 1 1 d . A .
C16B C 0.07648(4) -0.27824(12) 0.28866(5) 0.0276(4) Uani 1 1 d . . .
H16D H 0.0803 -0.3251 0.2699 0.041 Uiso 1 1 calc R A .
H16E H 0.0514 -0.2875 0.2753 0.041 Uiso 1 1 calc R . .
H16F H 0.0935 -0.3011 0.3233 0.041 Uiso 1 1 calc R . .
C17B C 0.07628(4) -0.08563(13) 0.31402(5) 0.0300(4) Uani 1 1 d . . .
H17D H 0.0513 -0.0986 0.3006 0.045 Uiso 1 1 calc R A .
H17E H 0.0796 -0.0057 0.3115 0.045 Uiso 1 1 calc R . .
H17F H 0.0936 -0.1087 0.3487 0.045 Uiso 1 1 calc R . .
C18B C 0.05487(4) -0.12192(13) 0.22981(5) 0.0299(5) Uani 1 1 d . . .
H18D H 0.0590 -0.1662 0.2109 0.045 Uiso 1 1 calc R A .
H18E H 0.0573 -0.0419 0.2262 0.045 Uiso 1 1 calc R . .
H18F H 0.0303 -0.1368 0.2175 0.045 Uiso 1 1 calc R . .
C19B C 0.13527(3) -0.02458(12) 0.30985(4) 0.0189(4) Uani 1 1 d . A .
C20B C 0.19299(3) 0.28570(11) 0.31874(4) 0.0199(4) Uani 1 1 d . . .
H20C H 0.2196 0.2728 0.3445 0.024 Uiso 1 1 calc R . .
H20D H 0.1850 0.3251 0.3345 0.024 Uiso 1 1 calc R . .
C21B C 0.18630(3) 0.36171(12) 0.27997(4) 0.0187(4) Uani 1 1 d . . .
C22B C 0.21511(3) 0.39362(12) 0.28289(4) 0.0193(4) Uani 1 1 d . . .
H22B H 0.2388 0.3643 0.3086 0.023 Uiso 1 1 calc R . .
C23B C 0.21024(3) 0.46766(12) 0.24906(5) 0.0195(4) Uani 1 1 d . . .
C24B C 0.24163(3) 0.50267(13) 0.25094(5) 0.0219(4) Uani 1 1 d . . .
C25B C 0.24427(4) 0.63184(13) 0.25155(5) 0.0298(5) Uani 1 1 d . . .
H25D H 0.2492 0.6614 0.2808 0.045 Uiso 1 1 calc R . .
H25E H 0.2212 0.6627 0.2219 0.045 Uiso 1 1 calc R . .
H25F H 0.2641 0.6535 0.2523 0.045 Uiso 1 1 calc R . .
C26B C 0.23403(4) 0.45730(14) 0.20492(5) 0.0311(5) Uani 1 1 d . . .
H26D H 0.2323 0.3752 0.2043 0.047 Uiso 1 1 calc R . .
H26E H 0.2539 0.4793 0.2058 0.047 Uiso 1 1 calc R . .
H26F H 0.2110 0.4884 0.1753 0.047 Uiso 1 1 calc R . .
C27B C 0.27820(3) 0.45790(13) 0.29672(5) 0.0290(5) Uani 1 1 d . . .
H27D H 0.2832 0.4867 0.3262 0.043 Uiso 1 1 calc R . .
H27E H 0.2975 0.4825 0.2968 0.043 Uiso 1 1 calc R . .
H27F H 0.2775 0.3757 0.2967 0.043 Uiso 1 1 calc R . .
C28B C 0.17517(3) 0.51087(12) 0.21326(4) 0.0201(4) Uani 1 1 d . . .
H28B H 0.1714 0.5626 0.1902 0.024 Uiso 1 1 calc R . .
C29B C 0.14540(3) 0.48351(12) 0.20903(4) 0.0188(4) Uani 1 1 d . . .
C30B C 0.10799(3) 0.54104(12) 0.17067(5) 0.0221(4) Uani 1 1 d . . .
C31B C 0.09783(4) 0.60352(13) 0.19794(5) 0.0292(5) Uani 1 1 d . . .
H31D H 0.1169 0.6582 0.2208 0.044 Uiso 1 1 calc R . .
H31E H 0.0956 0.5493 0.2163 0.044 Uiso 1 1 calc R . .
H31F H 0.0746 0.6427 0.1739 0.044 Uiso 1 1 calc R . .
C32B C 0.10899(4) 0.62865(14) 0.14025(5) 0.0301(5) Uani 1 1 d . . .
H32D H 0.1278 0.6847 0.1624 0.045 Uiso 1 1 calc R . .
H32E H 0.0852 0.6657 0.1174 0.045 Uiso 1 1 calc R . .
H32F H 0.1146 0.5915 0.1216 0.045 Uiso 1 1 calc R . .
C33B C 0.07826(4) 0.45520(13) 0.13480(5) 0.0271(5) Uani 1 1 d . . .
H33D H 0.0770 0.3983 0.1533 0.041 Uiso 1 1 calc R . .
H33E H 0.0841 0.4190 0.1162 0.041 Uiso 1 1 calc R . .
H33F H 0.0547 0.4934 0.1119 0.041 Uiso 1 1 calc R . .
C34B C 0.15089(3) 0.40278(12) 0.24253(4) 0.0185(4) Uani 1 1 d . . .
C35B C 0.18396(3) 0.11268(12) 0.27436(4) 0.0213(4) Uani 1 1 d . . .
H35C H 0.1985 0.0486 0.2937 0.026 Uiso 1 1 d R A .
H35D H 0.1987 0.1611 0.2722 0.026 Uiso 1 1 d R . .
C36B C 0.153994(12) 0.03295(7) 0.23579(5) 0.0212(5) Uani 0.8188(16) 1 d PD A 1
H36C H 0.1608 -0.0012 0.2176 0.025 Uiso 0.8188(16) 1 calc PR A 1
H36D H 0.1519 -0.0282 0.2524 0.025 Uiso 0.8188(16) 1 calc PR A 1
C37B C 0.117957(17) 0.16338(7) 0.16715(2) 0.0298(6) Uani 0.8188(16) 1 d PD A 1
H37D H 0.1223 0.1187 0.1486 0.045 Uiso 0.8188(16) 1 calc PR A 1
H37E H 0.1371 0.2202 0.1867 0.045 Uiso 0.8188(16) 1 calc PR A 1
H37F H 0.0942 0.2005 0.1442 0.045 Uiso 0.8188(16) 1 calc PR A 1
C38B C 0.090390(17) 0.00089(5) 0.17064(5) 0.0320(6) Uani 0.8188(16) 1 d PD A 1
H38D H 0.0959 -0.0425 0.1530 0.048 Uiso 0.8188(16) 1 calc PR A 1
H38E H 0.0663 0.0357 0.1468 0.048 Uiso 0.8188(16) 1 calc PR A 1
H38F H 0.0905 -0.0491 0.1924 0.048 Uiso 0.8188(16) 1 calc PR A 1
C36" C 0.154320(10) 0.12772(14) 0.21905(5) 0.045(3) Uani 0.1812(16) 1 d PD A 2
H36E H 0.1527 0.2081 0.2108 0.054 Uiso 0.1812(16) 1 calc PR A 2
H36F H 0.1611 0.0852 0.2024 0.054 Uiso 0.1812(16) 1 calc PR A 2
C37" C 0.0942(2) 0.13179(11) 0.14926(2) 0.049(3) Uani 0.1812(16) 1 d PD A 2
H37G H 0.0987 0.0896 0.1303 0.074 Uiso 0.1812(16) 1 calc PR A 2
H37H H 0.0993 0.2115 0.1495 0.074 Uiso 0.1812(16) 1 calc PR A 2
H37I H 0.0687 0.1225 0.1341 0.074 Uiso 0.1812(16) 1 calc PR A 2
C38" C 0.11675(10) -0.03429(4) 0.20249(17) 0.051(3) Uani 0.1812(16) 1 d PD A 2
H38G H 0.1220 -0.0687 0.1829 0.076 Uiso 0.1812(16) 1 calc PR A 2
H38H H 0.0924 -0.0569 0.1892 0.076 Uiso 0.1812(16) 1 calc PR A 2
H38I H 0.1349 -0.0592 0.2368 0.076 Uiso 0.1812(16) 1 calc PR A 2

loop_
_atom_site_aniso_label
_atom_site_aniso_U_11
_atom_site_aniso_U_22
_atom_site_aniso_U_33
_atom_site_aniso_U_23
_atom_site_aniso_U_13
_atom_site_aniso_U_12
Y1A 0.01625(4) 0.01661(7) 0.01981(4) -0.00040(5) 0.01239(3) -0.00014(5)
O1A 0.0288(3) 0.0173(5) 0.0292(3) -0.0018(3) 0.0225(3) -0.0002(4)
N1A 0.0189(4) 0.0152(6) 0.0212(4) -0.0019(4) 0.0143(3) 0.0005(4)
C1A 0.0260(5) 0.0176(7) 0.0262(5) -0.0005(5) 0.0175(4) 0.0001(6)
Cl1A 0.01791(13) 0.0311(2) 0.02420(14) 0.00105(14) 0.00942(10) -0.00098(15)
N2A 0.0216(4) 0.0246(7) 0.0236(4) 0.0050(4) 0.0153(3) 0.0025(5)
C2A 0.0281(5) 0.0219(8) 0.0262(5) -0.0011(5) 0.0196(4) -0.0029(6)
O2A 0.0193(3) 0.0209(5) 0.0236(3) -0.0033(3) 0.0150(3) 0.0002(4)
C3A 0.0333(5) 0.0270(8) 0.0328(5) 0.0017(5) 0.0267(4) 0.0026(6)
O3A 0.0211(3) 0.0194(5) 0.0318(4) -0.0046(4) 0.0185(3) -0.0023(4)
C4A 0.0483(6) 0.0255(8) 0.0507(6) -0.0041(6) 0.0436(4) 0.0009(6)
C5A 0.0186(5) 0.0224(8) 0.0194(5) -0.0024(5) 0.0120(4) 0.0005(6)
C6A 0.0212(5) 0.0182(7) 0.0191(5) -0.0028(5) 0.0147(4) -0.0019(5)
C7A 0.0175(5) 0.0250(8) 0.0148(5) -0.0008(5) 0.0104(4) 0.0014(6)
C8A 0.0223(5) 0.0176(7) 0.0165(5) -0.0006(5) 0.0130(4) -0.0022(6)
C9A 0.0223(5) 0.0210(8) 0.0216(5) -0.0011(5) 0.0124(4) -0.0025(6)
C10A 0.0298(6) 0.0279(9) 0.0264(6) -0.0021(6) 0.0124(5) -0.0078(7)
C11A 0.0313(6) 0.0207(8) 0.0292(6) -0.0017(6) 0.0180(5) -0.0043(7)
C12A 0.0341(6) 0.0304(9) 0.0397(6) -0.0002(6) 0.0274(5) -0.0057(7)
C13A 0.0257(5) 0.0181(7) 0.0191(5) 0.0003(5) 0.0163(4) 0.0020(6)
C14A 0.0186(5) 0.0195(7) 0.0207(5) -0.0013(5) 0.0137(4) -0.0007(5)
C15A 0.0204(5) 0.0209(8) 0.0308(6) -0.0031(5) 0.0168(4) 0.0017(6)
C16A 0.0220(5) 0.0235(8) 0.0380(6) -0.0013(6) 0.0199(4) 0.0005(6)
C17A 0.0180(5) 0.0324(9) 0.0349(7) -0.0074(6) 0.0132(5) 0.0019(7)
C18A 0.0338(5) 0.0245(8) 0.0533(7) -0.0006(6) 0.0342(5) -0.0010(6)
C19A 0.0198(5) 0.0194(7) 0.0197(5) -0.0030(5) 0.0148(4) -0.0035(5)
C20A 0.0173(5) 0.0201(7) 0.0202(5) -0.0003(5) 0.0100(4) 0.0020(6)
C21A 0.0208(5) 0.0158(7) 0.0214(5) 0.0025(5) 0.0138(4) 0.0038(5)
C22A 0.0162(5) 0.0164(7) 0.0227(5) -0.0002(5) 0.0113(4) 0.0000(5)
C23A 0.0216(5) 0.0171(7) 0.0228(5) 0.0041(5) 0.0156(4) 0.0039(6)
C24A 0.0198(5) 0.0203(8) 0.0305(5) -0.0010(5) 0.0177(4) 0.0002(6)
C25A 0.0273(5) 0.0232(8) 0.0402(6) 0.0014(6) 0.0248(4) 0.0062(6)
C26A 0.0322(5) 0.0343(9) 0.0361(6) 0.0010(6) 0.0275(4) 0.0024(7)
C27A 0.0231(5) 0.0280(9) 0.0405(6) -0.0045(6) 0.0227(4) 0.0017(6)
C28A 0.0230(5) 0.0162(7) 0.0182(5) 0.0012(5) 0.0139(4) 0.0040(6)
C29A 0.0201(5) 0.0168(7) 0.0161(5) 0.0016(5) 0.0111(4) 0.0018(6)
C30A 0.0203(5) 0.0226(8) 0.0194(5) -0.0024(5) 0.0120(4) 0.0008(6)
C31A 0.0243(6) 0.0301(9) 0.0298(6) -0.0113(6) 0.0164(4) -0.0051(6)
C32A 0.0215(6) 0.0322(9) 0.0228(6) -0.0034(6) 0.0099(5) 0.0021(7)
C33A 0.0249(5) 0.0251(8) 0.0279(6) -0.0046(6) 0.0168(4) -0.0043(6)
C34A 0.0184(5) 0.0164(7) 0.0199(5) 0.0031(5) 0.0137(4) 0.0029(5)
C35A 0.0199(5) 0.0215(8) 0.0247(5) -0.0035(5) 0.0165(4) -0.0018(6)
C36A 0.0267(5) 0.0200(8) 0.0296(5) 0.0022(5) 0.0209(4) -0.0001(6)
C37A 0.0289(6) 0.0318(9) 0.0231(5) -0.0002(6) 0.0168(4) -0.0051(7)
C38A 0.0299(6) 0.0365(9) 0.0416(6) 0.0186(7) 0.0243(5) 0.0085(7)
Cl1B 0.01788(14) 0.0460(2) 0.02972(16) 0.00138(17) 0.00934(12) -0.00093(18)
C1B 0.0402(6) 0.0215(8) 0.0402(6) 0.0015(6) 0.0289(5) 0.0053(7)
Y1B 0.01599(4) 0.01732(7) 0.01742(4) 0.00133(5) 0.01086(3) 0.00041(5)
N1B 0.0179(4) 0.0164(6) 0.0179(4) 0.0013(4) 0.0124(3) 0.0001(4)
O1B 0.0196(3) 0.0207(5) 0.0230(3) 0.0039(3) 0.0147(3) 0.0010(4)
C2B 0.0487(7) 0.0582(12) 0.0412(7) 0.0193(7) 0.0337(5) 0.0246(8)
N2B 0.0221(4) 0.0262(7) 0.0200(4) -0.0018(4) 0.0133(3) -0.0007(5)
O2B 0.0216(3) 0.0199(5) 0.0259(4) 0.0051(4) 0.0164(3) 0.0040(4)
C3B 0.0529(6) 0.1162(18) 0.0505(6) -0.0443(9) 0.0459(5) -0.0432(10)
O3B 0.0497(4) 0.0167(5) 0.0452(4) 0.0018(4) 0.0409(3) 0.0016(4)
C4B 0.1305(7) 0.0212(9) 0.1213(8) -0.0042(7) 0.1192(5) -0.0075(8)
C5B 0.0205(5) 0.0191(7) 0.0164(5) 0.0027(5) 0.0105(4) -0.0001(6)
C6B 0.0216(5) 0.0178(7) 0.0147(5) 0.0006(5) 0.0118(4) -0.0017(6)
C7B 0.0182(5) 0.0216(8) 0.0143(5) 0.0030(5) 0.0097(4) 0.0003(6)
C8B 0.0244(5) 0.0231(8) 0.0139(4) 0.0025(5) 0.0132(4) 0.0032(6)
C9B 0.0232(5) 0.0193(8) 0.0206(5) -0.0009(5) 0.0136(4) 0.0030(6)
C10B 0.0383(6) 0.0286(9) 0.0386(6) 0.0021(6) 0.0285(5) 0.0079(7)
C11B 0.0297(6) 0.0257(9) 0.0255(6) 0.0021(6) 0.0107(5) 0.0095(7)
C12B 0.0324(6) 0.0220(8) 0.0386(6) 0.0032(6) 0.0232(5) 0.0037(7)
C13B 0.0247(5) 0.0179(7) 0.0157(5) -0.0013(5) 0.0132(4) -0.0016(6)
C14B 0.0212(5) 0.0207(7) 0.0165(5) 0.0004(5) 0.0129(4) -0.0012(6)
C15B 0.0210(5) 0.0219(8) 0.0254(5) 0.0023(5) 0.0150(4) 0.0003(6)
C16B 0.0243(5) 0.0243(8) 0.0315(6) 0.0018(6) 0.0172(4) -0.0019(6)
C17B 0.0327(5) 0.0250(8) 0.0446(6) 0.0028(6) 0.0306(4) 0.0008(6)
C18B 0.0226(6) 0.0271(8) 0.0302(6) 0.0079(6) 0.0130(5) -0.0024(6)
C19B 0.0241(5) 0.0179(7) 0.0175(5) 0.0029(5) 0.0148(4) 0.0026(6)
C20B 0.0201(5) 0.0158(7) 0.0206(5) 0.0002(5) 0.0120(4) -0.0021(6)
C21B 0.0208(5) 0.0168(7) 0.0177(5) 0.0000(5) 0.0123(4) -0.0011(6)
C22B 0.0181(5) 0.0164(7) 0.0209(5) 0.0002(5) 0.0117(4) -0.0010(5)
C23B 0.0220(5) 0.0161(7) 0.0232(5) -0.0045(5) 0.0160(4) -0.0044(5)
C24B 0.0247(5) 0.0196(8) 0.0272(5) -0.0028(5) 0.0195(4) -0.0041(6)
C25B 0.0315(6) 0.0252(8) 0.0375(6) -0.0028(6) 0.0247(5) -0.0068(6)
C26B 0.0297(6) 0.0363(9) 0.0338(6) -0.0091(6) 0.0237(4) -0.0118(7)
C27B 0.0234(5) 0.0312(9) 0.0354(6) -0.0012(6) 0.0205(4) -0.0058(6)
C28B 0.0270(5) 0.0158(7) 0.0183(5) 0.0004(5) 0.0152(4) -0.0001(6)
C29B 0.0214(5) 0.0173(7) 0.0190(5) -0.0005(5) 0.0138(4) 0.0003(6)
C30B 0.0225(5) 0.0212(8) 0.0242(5) 0.0086(5) 0.0160(4) 0.0047(6)
C31B 0.0300(6) 0.0256(8) 0.0324(6) 0.0074(6) 0.0206(5) 0.0090(6)
C32B 0.0264(6) 0.0332(9) 0.0285(6) 0.0121(6) 0.0171(4) 0.0051(7)
C33B 0.0192(6) 0.0291(8) 0.0230(6) 0.0067(6) 0.0095(5) 0.0038(6)
C34B 0.0202(5) 0.0171(7) 0.0203(5) -0.0023(5) 0.0143(4) -0.0010(5)
C35B 0.0240(5) 0.0215(8) 0.0260(5) 0.0022(5) 0.0198(4) 0.0023(6)
C36B 0.0264(6) 0.0219(9) 0.0221(6) -0.0002(6) 0.0189(5) 0.0025(7)
C37B 0.0341(7) 0.0342(11) 0.0259(7) 0.0021(7) 0.0218(5) 0.0015(8)
C38B 0.0296(7) 0.0337(11) 0.0335(7) -0.0097(8) 0.0211(6) -0.0074(8)
C36" 0.096(4) 0.017(4) 0.071(3) 0.010(3) 0.076(3) 0.010(4)
C37" 0.086(4) 0.038(6) 0.057(4) 0.010(4) 0.062(3) 0.021(5)
C38" 0.081(4) 0.020(5) 0.095(4) -0.011(4) 0.077(3) -0.001(4)

loop_
_atom_type_symbol
_atom_type_description
_atom_type_scat_dispersion_real
_atom_type_scat_dispersion_imag
_atom_type_scat_source
C C 0.0033 0.0016 'International Tables Vol C Tables 4.2.6.8 and 6.1.1.4'
H H 0.0000 0.0000 'International Tables Vol C Tables 4.2.6.8 and 6.1.1.4'
N N 0.0061 0.0033 'International Tables Vol C Tables 4.2.6.8 and 6.1.1.4'
O O 0.0106 0.0060 'International Tables Vol C Tables 4.2.6.8 and 6.1.1.4'
Cl Cl 0.1484 0.1585 'International Tables Vol C Tables 4.2.6.8 and 6.1.1.4'
Y Y -2.7962 3.5667 'International Tables Vol C Tables 4.2.6.8 and 6.1.1.4'

loop_
_geom_angle_atom_site_label_1
_geom_angle_atom_site_label_2
_geom_angle_atom_site_label_3
_geom_angle
_geom_angle_site_symmetry_1
_geom_angle_site_symmetry_3
_geom_angle_publ_flag
O2A Y1A O3A 152.88(3) . . ?
O2A Y1A O1A 86.90(4) . . ?
O3A Y1A O1A 84.17(4) . . ?
O2A Y1A N1A 78.64(4) . . ?
O3A Y1A N1A 80.69(4) . . ?
O1A Y1A N1A 110.68(3) . . ?
O2A Y1A N2A 97.89(4) . . ?
O3A Y1A N2A 91.56(4) . . ?
O1A Y1A N2A 175.21(4) . . ?
N1A Y1A N2A 70.61(4) . . ?
O2A Y1A Cl1A 102.27(2) . . ?
O3A Y1A Cl1A 103.46(2) . . ?
O1A Y1A Cl1A 91.10(2) . . ?
N1A Y1A Cl1A 158.19(3) . . ?
N2A Y1A Cl1A 87.78(2) . . ?
C1A O1A C4A 108.31(12) . . ?
C1A O1A Y1A 121.24(9) . . ?
C4A O1A Y1A 120.27(8) . . ?
C35A N1A C20A 110.26(12) . . ?
C35A N1A C5A 110.62(11) . . ?
C20A N1A C5A 105.75(9) . . ?
C35A N1A Y1A 113.93(6) . . ?
C20A N1A Y1A 109.78(8) . . ?
C5A N1A Y1A 106.11(9) . . ?
O1A C1A C2A 105.66(13) . . ?
C36A N2A C37A 110.60(13) . . ?
C36A N2A C38A 108.20(11) . . ?
C37A N2A C38A 108.22(11) . . ?
C36A N2A Y1A 108.33(9) . . ?
C37A N2A Y1A 108.29(9) . . ?
C38A N2A Y1A 113.21(11) . . ?
C1A C2A C3A 103.28(13) . . ?
C34A O2A Y1A 138.19(9) . . ?
C4A C3A C2A 101.59(12) . . ?
C19A O3A Y1A 136.59(10) . . ?
O1A C4A C3A 104.98(12) . . ?
N1A C5A C6A 116.10(10) . . ?
C7A C6A C19A 120.93(13) . . ?
C7A C6A C5A 120.23(11) . . ?
C19A C6A C5A 118.78(12) . . ?
C6A C7A C8A 121.40(12) . . ?
C13A C8A C7A 116.76(13) . . ?
C13A C8A C9A 123.56(13) . . ?
C7A C8A C9A 119.67(12) . . ?
C11A C9A C12A 108.97(14) . . ?
C11A C9A C10A 107.95(12) . . ?
C12A C9A C10A 108.43(13) . . ?
C11A C9A C8A 112.41(12) . . ?
C12A C9A C8A 109.31(13) . . ?
C10A C9A C8A 109.69(12) . . ?
C8A C13A C14A 124.33(13) . . ?
C13A C14A C19A 117.20(12) . . ?
C13A C14A C15A 121.56(13) . . ?
C19A C14A C15A 121.21(12) . . ?
C16A C15A C17A 107.34(11) . . ?
C16A C15A C18A 106.95(15) . . ?
C17A C15A C18A 110.27(12) . . ?
C16A C15A C14A 112.25(12) . . ?
C17A C15A C14A 111.44(14) . . ?
C18A C15A C14A 108.49(11) . . ?
O3A C19A C6A 118.07(13) . . ?
O3A C19A C14A 122.86(11) . . ?
C6A C19A C14A 119.06(12) . . ?
N1A C20A C21A 116.05(10) . . ?
C22A C21A C34A 121.35(14) . . ?
C22A C21A C20A 120.22(11) . . ?
C34A C21A C20A 118.35(14) . . ?
C21A C22A C23A 121.32(12) . . ?
C22A C23A C28A 116.52(15) . . ?
C22A C23A C24A 123.97(11) . . ?
C28A C23A C24A 119.48(13) . . ?
C27A C24A C23A 112.28(13) . . ?
C27A C24A C26A 108.39(14) . . ?
C23A C24A C26A 109.77(10) . . ?
C27A C24A C25A 108.45(10) . . ?
C23A C24A C25A 109.88(14) . . ?
C26A C24A C25A 107.96(13) . . ?
C29A C28A C23A 124.77(14) . . ?
C28A C29A C34A 117.41(11) . . ?
C28A C29A C30A 121.37(13) . . ?
C34A C29A C30A 121.20(14) . . ?
C31A C30A C33A 107.31(13) . . ?
C31A C30A C29A 111.74(13) . . ?
C33A C30A C29A 109.65(11) . . ?
C31A C30A C32A 107.73(11) . . ?
C33A C30A C32A 109.61(13) . . ?
C29A C30A C32A 110.71(12) . . ?
O2A C34A C21A 119.11(13) . . ?
O2A C34A C29A 122.43(11) . . ?
C21A C34A C29A 118.46(14) . . ?
N1A C35A C36A 112.53(12) . . ?
N2A C36A C35A 113.28(12) . . ?
O3B C1B C2B 106.55(15) . . ?
O1B Y1B O2B 153.24(3) . . ?
O1B Y1B O3B 86.45(4) . . ?
O2B Y1B O3B 83.60(4) . . ?
O1B Y1B N1B 79.27(4) . . ?
O2B Y1B N1B 79.71(4) . . ?
O3B Y1B N1B 105.97(3) . . ?
O1B Y1B N2B 96.56(3) . . ?
O2B Y1B N2B 91.88(3) . . ?
O3B Y1B N2B 174.82(2) . . ?
N1B Y1B N2B 70.59(3) . . ?
O1B Y1B Cl1B 100.72(2) . . ?
O2B Y1B Cl1B 104.68(2) . . ?
O3B Y1B Cl1B 93.86(2) . . ?
N1B Y1B Cl1B 160.10(3) . . ?
N2B Y1B Cl1B 89.737(13) . . ?
C35B N1B C5B 110.41(11) . . ?
C35B N1B C20B 110.88(12) . . ?
C5B N1B C20B 106.34(9) . . ?
C35B N1B Y1B 113.19(6) . . ?
C5B N1B Y1B 108.06(9) . . ?
C20B N1B Y1B 107.66(8) . . ?
C34B O1B Y1B 138.26(9) . . ?
C1B C2B C3B 103.37(16) . . ?
C37B N2B C38" 131.6(2) . . ?
C37B N2B C37" 37.7(3) . . ?
C38" N2B C37" 112.44(19) . . ?
C37B N2B C38B 108.84(7) . . ?
C38" N2B C38B 43.59(14) . . ?
C37" N2B C38B 75.13(19) . . ?
C37B N2B C36" 64.14(5) . . ?
C38" N2B C36" 111.75(18) . . ?
C37" N2B C36" 101.2(3) . . ?
C38B N2B C36" 143.23(11) . . ?
C37B N2B C36B 110.68(7) . . ?
C38" N2B C36B 64.79(14) . . ?
C37" N2B C36B 138.8(4) . . ?
C38B N2B C36B 107.58(5) . . ?
C36" N2B C36B 51.53(7) . . ?
C37B N2B Y1B 108.57(4) . . ?
C38" N2B Y1B 118.5(2) . . ?
C37" N2B Y1B 107.5(3) . . ?
C38B N2B Y1B 112.34(7) . . ?
C36" N2B Y1B 103.72(8) . . ?
C36B N2B Y1B 108.84(7) . . ?
C19B O2B Y1B 135.45(11) . . ?
C4B C3B C2B 100.72(14) . . ?
C1B O3B C4B 107.37(13) . . ?
C1B O3B Y1B 119.97(10) . . ?
C4B O3B Y1B 121.05(9) . . ?
O3B C4B C3B 103.68(15) . . ?
N1B C5B C6B 115.69(10) . . ?
C7B C6B C19B 120.94(13) . . ?
C7B C6B C5B 120.39(12) . . ?
C19B C6B C5B 118.66(12) . . ?
C6B C7B C8B 121.51(13) . . ?
C13B C8B C7B 116.40(13) . . ?
C13B C8B C9B 123.39(13) . . ?
C7B C8B C9B 120.21(12) . . ?
C11B C9B C10B 109.00(13) . . ?
C11B C9B C8B 110.26(12) . . ?
C10B C9B C8B 109.55(12) . . ?
C11B C9B C12B 107.59(12) . . ?
C10B C9B C12B 107.67(13) . . ?
C8B C9B C12B 112.68(12) . . ?
C8B C13B C14B 124.45(14) . . ?
C13B C14B C19B 117.35(13) . . ?
C13B C14B C15B 121.50(13) . . ?
C19B C14B C15B 121.12(12) . . ?
C16B C15B C14B 112.04(12) . . ?
C16B C15B C18B 107.40(11) . . ?
C14B C15B C18B 111.67(14) . . ?
C16B C15B C17B 106.95(14) . . ?
C14B C15B C17B 109.35(11) . . ?
C18B C15B C17B 109.28(12) . . ?
O2B C19B C6B 118.26(13) . . ?
O2B C19B C14B 122.86(12) . . ?
C6B C19B C14B 118.88(12) . . ?
N1B C20B C21B 115.50(10) . . ?
C22B C21B C34B 121.15(14) . . ?
C22B C21B C20B 119.96(11) . . ?
C34B C21B C20B 118.84(14) . . ?
C21B C22B C23B 121.53(11) . . ?
C22B C23B C28B 116.48(15) . . ?
C22B C23B C24B 122.52(11) . . ?
C28B C23B C24B 120.99(13) . . ?
C27B C24B C23B 111.85(13) . . ?
C27B C24B C26B 109.15(13) . . ?
C23B C24B C26B 108.96(11) . . ?
C27B C24B C25B 107.89(11) . . ?
C23B C24B C25B 109.99(13) . . ?
C26B C24B C25B 108.96(13) . . ?
C29B C28B C23B 124.54(14) . . ?
C28B C29B C34B 117.46(11) . . ?
C28B C29B C30B 121.57(13) . . ?
C34B C29B C30B 120.95(14) . . ?
C33B C30B C32B 107.80(11) . . ?
C33B C30B C29B 111.24(12) . . ?
C32B C30B C29B 111.73(13) . . ?
C33B C30B C31B 109.84(13) . . ?
C32B C30B C31B 107.23(13) . . ?
C29B C30B C31B 108.91(11) . . ?
O1B C34B C21B 118.68(13) . . ?
O1B C34B C29B 122.65(11) . . ?
C21B C34B C29B 118.67(14) . . ?
N1B C35B C36B 111.98(12) . . ?
N1B C35B C36" 110.51(11) . . ?
C36B C35B C36" 50.08(8) . . ?
N2B C36B C35B 112.66(8) . . ?
N2B C36" C35B 112.51(11) . . ?

loop_
_geom_bond_atom_site_label_1
_geom_bond_atom_site_label_2
_geom_bond_distance
_geom_bond_site_symmetry_2
_geom_bond_publ_flag
Y1A O2A 2.1360(10) . ?
Y1A O3A 2.1467(10) . ?
Y1A O1A 2.3433(11) . ?
Y1A N1A 2.5153(10) . ?
Y1A N2A 2.5523(14) . ?
Y1A Cl1A 2.5725(3) . ?
O1A C1A 1.4680(17) . ?
O1A C4A 1.470(2) . ?
N1A C35A 1.484(2) . ?
N1A C20A 1.4991(17) . ?
N1A C5A 1.5034(18) . ?
C1A C2A 1.513(2) . ?
N2A C36A 1.4773(16) . ?
N2A C37A 1.480(2) . ?
N2A C38A 1.4805(17) . ?
C2A C3A 1.521(2) . ?
O2A C34A 1.3372(18) . ?
C3A C4A 1.499(2) . ?
O3A C19A 1.3389(16) . ?
C5A C6A 1.5059(19) . ?
C6A C7A 1.3829(19) . ?
C6A C19A 1.4072(18) . ?
C7A C8A 1.396(2) . ?
C8A C13A 1.3909(19) . ?
C8A C9A 1.540(2) . ?
C9A C11A 1.527(2) . ?
C9A C12A 1.529(3) . ?
C9A C10A 1.5391(17) . ?
C13A C14A 1.3984(19) . ?
C14A C19A 1.418(2) . ?
C14A C15A 1.543(2) . ?
C15A C16A 1.535(2) . ?
C15A C17A 1.5356(19) . ?
C15A C18A 1.540(3) . ?
C20A C21A 1.514(2) . ?
C21A C22A 1.388(2) . ?
C21A C34A 1.4041(16) . ?
C22A C23A 1.392(2) . ?
C23A C28A 1.3956(17) . ?
C23A C24A 1.537(2) . ?
C24A C27A 1.5232(18) . ?
C24A C26A 1.541(2) . ?
C24A C25A 1.542(2) . ?
C28A C29A 1.386(2) . ?
C29A C34A 1.428(2) . ?
C29A C30A 1.5393(17) . ?
C30A C31A 1.532(2) . ?
C30A C33A 1.536(3) . ?
C30A C32A 1.5398(18) . ?
C35A C36A 1.5186(17) . ?
Cl1B Y1B 2.5769(3) . ?
C1B O3B 1.4542(18) . ?
C1B C2B 1.485(3) . ?
Y1B O1B 2.1300(10) . ?
Y1B O2B 2.1492(10) . ?
Y1B O3B 2.3343(12) . ?
Y1B N1B 2.5216(10) . ?
Y1B N2B 2.5437(4) . ?
N1B C35B 1.492(2) . ?
N1B C5B 1.4982(18) . ?
N1B C20B 1.4990(17) . ?
O1B C34B 1.3340(19) . ?
C2B C3B 1.519(3) . ?
N2B C37B 1.4768(5) . ?
N2B C38" 1.4769(5) . ?
N2B C37" 1.4771(5) . ?
N2B C38B 1.4771(4) . ?
N2B C36" 1.4771(5) . ?
N2B C36B 1.4773(4) . ?
O2B C19B 1.3378(16) . ?
C3B C4B 1.488(3) . ?
O3B C4B 1.462(2) . ?
C5B C6B 1.508(2) . ?
C6B C7B 1.3793(19) . ?
C6B C19B 1.4092(18) . ?
C7B C8B 1.398(2) . ?
C8B C13B 1.3918(19) . ?
C8B C9B 1.532(2) . ?
C9B C11B 1.5305(17) . ?
C9B C10B 1.533(3) . ?
C9B C12B 1.535(2) . ?
C13B C14B 1.396(2) . ?
C14B C19B 1.413(2) . ?
C14B C15B 1.539(2) . ?
C15B C16B 1.535(2) . ?
C15B C18B 1.5385(18) . ?
C15B C17B 1.541(2) . ?
C20B C21B 1.508(2) . ?
C21B C22B 1.385(2) . ?
C21B C34B 1.4043(16) . ?
C22B C23B 1.391(2) . ?
C23B C28B 1.3952(17) . ?
C23B C24B 1.537(2) . ?
C24B C27B 1.5211(17) . ?
C24B C26B 1.538(2) . ?
C24B C25B 1.543(2) . ?
C28B C29B 1.389(2) . ?
C29B C34B 1.423(2) . ?
C29B C30B 1.5446(17) . ?
C30B C33B 1.5334(18) . ?
C30B C32B 1.535(2) . ?
C30B C31B 1.546(3) . ?
C35B C36B 1.5155(15) . ?
C35B C36" 1.5183(17) . ?

loop_
_geom_torsion_atom_site_label_1
_geom_torsion_atom_site_label_2
_geom_torsion_atom_site_label_3
_geom_torsion_atom_site_label_4
_geom_torsion
_geom_torsion_site_symmetry_1
_geom_torsion_site_symmetry_2
_geom_torsion_site_symmetry_3
_geom_torsion_site_symmetry_4
_geom_torsion_publ_flag
O2A Y1A O1A C1A 28.76(8) . . . . ?
O3A Y1A O1A C1A -176.88(8) . . . . ?
N1A Y1A O1A C1A 105.39(8) . . . . ?
N2A Y1A O1A C1A -149.8(3) . . . . ?
Cl1A Y1A O1A C1A -73.46(7) . . . . ?
O2A Y1A O1A C4A 169.98(8) . . . . ?
O3A Y1A O1A C4A -35.66(8) . . . . ?
N1A Y1A O1A C4A -113.40(8) . . . . ?
N2A Y1A O1A C4A -8.6(4) . . . . ?
Cl1A Y1A O1A C4A 67.76(7) . . . . ?
O2A Y1A N1A C35A -100.26(10) . . . . ?
O3A Y1A N1A C35A 97.39(10) . . . . ?
O1A Y1A N1A C35A 177.49(9) . . . . ?
N2A Y1A N1A C35A 2.40(9) . . . . ?
Cl1A Y1A N1A C35A -5.61(15) . . . . ?
O2A Y1A N1A C20A 23.95(9) . . . . ?
O3A Y1A N1A C20A -138.40(10) . . . . ?
O1A Y1A N1A C20A -58.30(10) . . . . ?
N2A Y1A N1A C20A 126.61(10) . . . . ?
Cl1A Y1A N1A C20A 118.59(10) . . . . ?
O2A Y1A N1A C5A 137.78(9) . . . . ?
O3A Y1A N1A C5A -24.56(8) . . . . ?
O1A Y1A N1A C5A 55.53(9) . . . . ?
N2A Y1A N1A C5A -119.56(9) . . . . ?
Cl1A Y1A N1A C5A -127.57(9) . . . . ?
C4A O1A C1A C2A 3.57(12) . . . . ?
Y1A O1A C1A C2A 148.84(7) . . . . ?
O2A Y1A N2A C36A 98.09(9) . . . . ?
O3A Y1A N2A C36A -56.42(9) . . . . ?
O1A Y1A N2A C36A -83.3(4) . . . . ?
N1A Y1A N2A C36A 23.14(9) . . . . ?
Cl1A Y1A N2A C36A -159.83(9) . . . . ?
O2A Y1A N2A C37A -21.91(7) . . . . ?
O3A Y1A N2A C37A -176.42(7) . . . . ?
O1A Y1A N2A C37A 156.7(3) . . . . ?
N1A Y1A N2A C37A -96.86(8) . . . . ?
Cl1A Y1A N2A C37A 80.17(7) . . . . ?
O2A Y1A N2A C38A -141.91(9) . . . . ?
O3A Y1A N2A C38A 63.58(9) . . . . ?
O1A Y1A N2A C38A 36.7(4) . . . . ?
N1A Y1A N2A C38A 143.14(10) . . . . ?
Cl1A Y1A N2A C38A -39.83(9) . . . . ?
O1A C1A C2A C3A -26.66(11) . . . . ?
O3A Y1A O2A C34A 68.72(17) . . . . ?
O1A Y1A O2A C34A 139.52(12) . . . . ?
N1A Y1A O2A C34A 27.70(12) . . . . ?
N2A Y1A O2A C34A -40.60(12) . . . . ?
Cl1A Y1A O2A C34A -130.03(11) . . . . ?
C1A C2A C3A C4A 39.02(14) . . . . ?
O2A Y1A O3A C19A -67.13(16) . . . . ?
O1A Y1A O3A C19A -138.55(11) . . . . ?
N1A Y1A O3A C19A -26.42(11) . . . . ?
N2A Y1A O3A C19A 43.63(11) . . . . ?
Cl1A Y1A O3A C19A 131.72(11) . . . . ?
C1A O1A C4A C3A 21.42(13) . . . . ?
Y1A O1A C4A C3A -124.24(10) . . . . ?
C2A C3A C4A O1A -37.24(14) . . . . ?
C35A N1A C5A C6A -54.93(15) . . . . ?
C20A N1A C5A C6A -174.30(13) . . . . ?
Y1A N1A C5A C6A 69.11(14) . . . . ?
N1A C5A C6A C7A 113.21(15) . . . . ?
N1A C5A C6A C19A -69.6(2) . . . . ?
C19A C6A C7A C8A -1.5(2) . . . . ?
C5A C6A C7A C8A 175.64(14) . . . . ?
C6A C7A C8A C13A -2.4(2) . . . . ?
C6A C7A C8A C9A 176.78(14) . . . . ?
C13A C8A C9A C11A -5.7(2) . . . . ?
C7A C8A C9A C11A 175.18(14) . . . . ?
C13A C8A C9A C12A 115.43(16) . . . . ?
C7A C8A C9A C12A -63.69(16) . . . . ?
C13A C8A C9A C10A -125.81(16) . . . . ?
C7A C8A C9A C10A 55.1(2) . . . . ?
C7A C8A C13A C14A 2.0(2) . . . . ?
C9A C8A C13A C14A -177.13(15) . . . . ?
C8A C13A C14A C19A 2.2(2) . . . . ?
C8A C13A C14A C15A -175.76(14) . . . . ?
C13A C14A C15A C16A 1.2(2) . . . . ?
C19A C14A C15A C16A -176.73(14) . . . . ?
C13A C14A C15A C17A -119.28(16) . . . . ?
C19A C14A C15A C17A 62.83(19) . . . . ?
C13A C14A C15A C18A 119.14(15) . . . . ?
C19A C14A C15A C18A -58.76(18) . . . . ?
Y1A O3A C19A C6A 38.77(19) . . . . ?
Y1A O3A C19A C14A -140.41(13) . . . . ?
C7A C6A C19A O3A -173.36(14) . . . . ?
C5A C6A C19A O3A 9.5(2) . . . . ?
C7A C6A C19A C14A 5.9(2) . . . . ?
C5A C6A C19A C14A -171.33(14) . . . . ?
C13A C14A C19A O3A 173.12(14) . . . . ?
C15A C14A C19A O3A -8.9(2) . . . . ?
C13A C14A C19A C6A -6.1(2) . . . . ?
C15A C14A C19A C6A 171.93(14) . . . . ?
C35A N1A C20A C21A 60.13(15) . . . . ?
C5A N1A C20A C21A 179.75(13) . . . . ?
Y1A N1A C20A C21A -66.18(15) . . . . ?
N1A C20A C21A C22A -119.11(14) . . . . ?
N1A C20A C21A C34A 63.94(19) . . . . ?
C34A C21A C22A C23A 1.6(2) . . . . ?
C20A C21A C22A C23A -175.22(13) . . . . ?
C21A C22A C23A C28A 1.3(2) . . . . ?
C21A C22A C23A C24A 179.15(14) . . . . ?
C22A C23A C24A C27A 4.1(2) . . . . ?
C28A C23A C24A C27A -178.09(13) . . . . ?
C22A C23A C24A C26A 124.74(15) . . . . ?
C28A C23A C24A C26A -57.45(18) . . . . ?
C22A C23A C24A C25A -116.69(15) . . . . ?
C28A C23A C24A C25A 61.13(16) . . . . ?
C22A C23A C28A C29A -1.2(2) . . . . ?
C24A C23A C28A C29A -179.18(14) . . . . ?
C23A C28A C29A C34A -1.7(2) . . . . ?
C23A C28A C29A C30A 176.53(13) . . . . ?
C28A C29A C30A C31A -2.07(19) . . . . ?
C34A C29A C30A C31A 176.12(13) . . . . ?
C28A C29A C30A C33A -120.92(15) . . . . ?
C34A C29A C30A C33A 57.27(17) . . . . ?
C28A C29A C30A C32A 118.01(16) . . . . ?
C34A C29A C30A C32A -63.80(19) . . . . ?
Y1A O2A C34A C21A -40.94(19) . . . . ?
Y1A O2A C34A C29A 139.35(11) . . . . ?
C22A C21A C34A O2A 175.68(13) . . . . ?
C20A C21A C34A O2A -7.4(2) . . . . ?
C22A C21A C34A C29A -4.6(2) . . . . ?
C20A C21A C34A C29A 172.32(13) . . . . ?
C28A C29A C34A O2A -175.75(13) . . . . ?
C30A C29A C34A O2A 6.0(2) . . . . ?
C28A C29A C34A C21A 4.5(2) . . . . ?
C30A C29A C34A C21A -173.73(13) . . . . ?
C20A N1A C35A C36A -151.64(11) . . . . ?
C5A N1A C35A C36A 91.74(12) . . . . ?
Y1A N1A C35A C36A -27.69(14) . . . . ?
C37A N2A C36A C35A 70.89(17) . . . . ?
C38A N2A C36A C35A -170.74(15) . . . . ?
Y1A N2A C36A C35A -47.65(16) . . . . ?
N1A C35A C36A N2A 52.22(18) . . . . ?
O1B Y1B N1B C35B -96.28(10) . . . . ?
O2B Y1B N1B C35B 100.37(10) . . . . ?
O3B Y1B N1B C35B -179.40(9) . . . . ?
N2B Y1B N1B C35B 4.68(8) . . . . ?
Cl1B Y1B N1B C35B -4.43(16) . . . . ?
O1B Y1B N1B C5B 141.11(9) . . . . ?
O2B Y1B N1B C5B -22.23(8) . . . . ?
O3B Y1B N1B C5B 58.00(9) . . . . ?
N2B Y1B N1B C5B -117.93(8) . . . . ?
Cl1B Y1B N1B C5B -127.03(9) . . . . ?
O1B Y1B N1B C20B 26.63(9) . . . . ?
O2B Y1B N1B C20B -136.71(10) . . . . ?
O3B Y1B N1B C20B -56.48(10) . . . . ?
N2B Y1B N1B C20B 127.59(9) . . . . ?
Cl1B Y1B N1B C20B 118.48(10) . . . . ?
O2B Y1B O1B C34B 63.47(17) . . . . ?
O3B Y1B O1B C34B 131.69(12) . . . . ?
N1B Y1B O1B C34B 24.69(12) . . . . ?
N2B Y1B O1B C34B -44.08(12) . . . . ?
Cl1B Y1B O1B C34B -135.06(12) . . . . ?
O3B C1B C2B C3B -22.50(14) . . . . ?
O1B Y1B N2B C37B -22.24(3) . . . . ?
O2B Y1B N2B C37B -176.80(3) . . . . ?
O3B Y1B N2B C37B -147.5(3) . . . . ?
N1B Y1B N2B C37B -98.40(4) . . . . ?
Cl1B Y1B N2B C37B 78.52(3) . . . . ?
O1B Y1B N2B C38" 169.24(16) . . . . ?
O2B Y1B N2B C38" 14.68(16) . . . . ?
O3B Y1B N2B C38" 43.9(3) . . . . ?
N1B Y1B N2B C38" 93.08(16) . . . . ?
Cl1B Y1B N2B C38" -90.01(16) . . . . ?
O1B Y1B N2B C37" -62.0(3) . . . . ?
O2B Y1B N2B C37" 143.5(3) . . . . ?
O3B Y1B N2B C37" 172.7(4) . . . . ?
N1B Y1B N2B C37" -138.1(3) . . . . ?
Cl1B Y1B N2B C37" 38.8(3) . . . . ?
O1B Y1B N2B C38B -142.67(5) . . . . ?
O2B Y1B N2B C38B 62.77(6) . . . . ?
O3B Y1B N2B C38B 92.0(3) . . . . ?
N1B Y1B N2B C38B 141.18(6) . . . . ?
Cl1B Y1B N2B C38B -41.91(5) . . . . ?
O1B Y1B N2B C36" 44.70(5) . . . . ?
O2B Y1B N2B C36" -109.86(5) . . . . ?
O3B Y1B N2B C36" -80.6(3) . . . . ?
N1B Y1B N2B C36" -31.45(6) . . . . ?
Cl1B Y1B N2B C36" 145.46(5) . . . . ?
O1B Y1B N2B C36B 98.31(5) . . . . ?
O2B Y1B N2B C36B -56.25(5) . . . . ?
O3B Y1B N2B C36B -27.0(3) . . . . ?
N1B Y1B N2B C36B 22.16(6) . . . . ?
Cl1B Y1B N2B C36B -160.93(5) . . . . ?
O1B Y1B O2B C19B -70.26(15) . . . . ?
O3B Y1B O2B C19B -139.10(11) . . . . ?
N1B Y1B O2B C19B -31.54(10) . . . . ?
N2B Y1B O2B C19B 38.35(10) . . . . ?
Cl1B Y1B O2B C19B 128.57(10) . . . . ?
C1B C2B C3B C4B 39.17(17) . . . . ?
C2B C1B O3B C4B -3.47(14) . . . . ?
C2B C1B O3B Y1B 140.06(10) . . . . ?
O1B Y1B O3B C1B 34.86(9) . . . . ?
O2B Y1B O3B C1B -170.02(9) . . . . ?
N1B Y1B O3B C1B 112.63(9) . . . . ?
N2B Y1B O3B C1B 160.5(2) . . . . ?
Cl1B Y1B O3B C1B -65.65(9) . . . . ?
O1B Y1B O3B C4B 173.40(9) . . . . ?
O2B Y1B O3B C4B -31.48(9) . . . . ?
N1B Y1B O3B C4B -108.83(9) . . . . ?
N2B Y1B O3B C4B -60.9(3) . . . . ?
Cl1B Y1B O3B C4B 72.88(9) . . . . ?
C1B O3B C4B C3B 28.70(15) . . . . ?
Y1B O3B C4B C3B -114.36(12) . . . . ?
C2B C3B C4B O3B -41.49(17) . . . . ?
C35B N1B C5B C6B -57.26(16) . . . . ?
C20B N1B C5B C6B -177.62(13) . . . . ?
Y1B N1B C5B C6B 67.03(14) . . . . ?
N1B C5B C6B C7B 112.15(15) . . . . ?
N1B C5B C6B C19B -67.5(2) . . . . ?
C19B C6B C7B C8B -1.7(2) . . . . ?
C5B C6B C7B C8B 178.63(14) . . . . ?
C6B C7B C8B C13B -2.8(2) . . . . ?
C6B C7B C8B C9B 177.56(14) . . . . ?
C13B C8B C9B C11B -126.34(16) . . . . ?
C7B C8B C9B C11B 53.3(2) . . . . ?
C13B C8B C9B C10B 113.71(16) . . . . ?
C7B C8B C9B C10B -66.65(16) . . . . ?
C13B C8B C9B C12B -6.1(2) . . . . ?
C7B C8B C9B C12B 173.51(14) . . . . ?
C7B C8B C13B C14B 2.0(2) . . . . ?
C9B C8B C13B C14B -178.33(14) . . . . ?
C8B C13B C14B C19B 3.2(2) . . . . ?
C8B C13B C14B C15B -174.87(14) . . . . ?
C13B C14B C15B C16B 4.2(2) . . . . ?
C19B C14B C15B C16B -173.78(14) . . . . ?
C13B C14B C15B C18B -116.32(15) . . . . ?
C19B C14B C15B C18B 65.69(18) . . . . ?
C13B C14B C15B C17B 122.60(15) . . . . ?
C19B C14B C15B C17B -55.39(18) . . . . ?
Y1B O2B C19B C6B 44.62(18) . . . . ?
Y1B O2B C19B C14B -134.96(13) . . . . ?
C7B C6B C19B O2B -172.51(14) . . . . ?
C5B C6B C19B O2B 7.1(2) . . . . ?
C7B C6B C19B C14B 7.1(2) . . . . ?
C5B C6B C19B C14B -173.27(14) . . . . ?
C13B C14B C19B O2B 171.97(14) . . . . ?
C15B C14B C19B O2B -10.0(2) . . . . ?
C13B C14B C19B C6B -7.6(2) . . . . ?
C15B C14B C19B C6B 170.46(14) . . . . ?
C35B N1B C20B C21B 55.43(15) . . . . ?
C5B N1B C20B C21B 175.48(13) . . . . ?
Y1B N1B C20B C21B -68.90(14) . . . . ?
N1B C20B C21B C22B -117.10(14) . . . . ?
N1B C20B C21B C34B 65.62(19) . . . . ?
C34B C21B C22B C23B 0.2(2) . . . . ?
C20B C21B C22B C23B -177.04(13) . . . . ?
C21B C22B C23B C28B 2.2(2) . . . . ?
C21B C22B C23B C24B -178.84(14) . . . . ?
C22B C23B C24B C27B -6.6(2) . . . . ?
C28B C23B C24B C27B 172.31(13) . . . . ?
C22B C23B C24B C26B 114.15(15) . . . . ?
C28B C23B C24B C26B -66.94(17) . . . . ?
C22B C23B C24B C25B -126.48(14) . . . . ?
C28B C23B C24B C25B 52.44(17) . . . . ?
C22B C23B C28B C29B -1.1(2) . . . . ?
C24B C23B C28B C29B 179.94(14) . . . . ?
C23B C28B C29B C34B -2.3(2) . . . . ?
C23B C28B C29B C30B 175.66(14) . . . . ?
C28B C29B C30B C33B 119.96(16) . . . . ?
C34B C29B C30B C33B -62.11(19) . . . . ?
C28B C29B C30B C32B -0.6(2) . . . . ?
C34B C29B C30B C32B 177.36(13) . . . . ?
C28B C29B C30B C31B -118.83(16) . . . . ?
C34B C29B C30B C31B 59.10(17) . . . . ?
Y1B O1B C34B C21B -39.1(2) . . . . ?
Y1B O1B C34B C29B 140.11(12) . . . . ?
C22B C21B C34B O1B 175.54(13) . . . . ?
C20B C21B C34B O1B -7.2(2) . . . . ?
C22B C21B C34B C29B -3.7(2) . . . . ?
C20B C21B C34B C29B 173.57(13) . . . . ?
C28B C29B C34B O1B -174.56(13) . . . . ?
C30B C29B C34B O1B 7.4(2) . . . . ?
C28B C29B C34B C21B 4.6(2) . . . . ?
C30B C29B C34B C21B -173.39(13) . . . . ?
C5B N1B C35B C36B 90.33(11) . . . . ?
C20B N1B C35B C36B -152.06(10) . . . . ?
Y1B N1B C35B C36B -30.95(13) . . . . ?
C5B N1B C35B C36" 144.33(11) . . . . ?
C20B N1B C35B C36" -98.06(11) . . . . ?
Y1B N1B C35B C36" 23.05(14) . . . . ?
C37B N2B C36B C35B 71.30(14) . . . . ?
C38" N2B C36B C35B -161.3(3) . . . . ?
C37" N2B C36B C35B 102.8(2) . . . . ?
C38B N2B C36B C35B -169.90(13) . . . . ?
C36" N2B C36B C35B 44.87(14) . . . . ?
Y1B N2B C36B C35B -47.94(13) . . . . ?
N1B C35B C36B N2B 54.45(16) . . . . ?
C36" C35B C36B N2B -44.47(12) . . . . ?
C37B N2B C36" C35B 162.87(17) . . . . ?
C38" N2B C36" C35B -70.2(3) . . . . ?
C37" N2B C36" C35B 170.0(2) . . . . ?
C38B N2B C36" C35B -109.93(17) . . . . ?
C36B N2B C36" C35B -44.70(12) . . . . ?
Y1B N2B C36" C35B 58.63(13) . . . . ?
N1B C35B C36" N2B -57.59(17) . . . . ?
C36B C35B C36" N2B 44.42(11) . . . . ?
